data_7127370
loop_
_publ_author_name
'Kiernicki, John J.'
'Norwine, Emily E.'
'Lovasz, Myles A.'
'Zeller, Matthias'
'Szymczak, Nathaniel K.'

_publ_section_title
;
 Mobility of Lewis acids within the secondary coordination sphere: toward
 a model for cooperative substrate binding.
;
_journal_issue 86
_journal_name_full 'Chemical communications (Cambridge, England)'
_journal_page_first 13105
_journal_page_last 13108
_journal_paper_doi 10.1039/d0cc05121g
_journal_volume 56
_journal_year 2020
_chemical_formula_sum 'C17 H25 Br2 N3 Zn'
_chemical_formula_weight 496.59
_space_group_crystal_system monoclinic
_space_group_IT_number 14
_space_group_name_Hall '-P 2yn'
_space_group_name_H-M_alt 'P 1 21/n 1'
_atom_sites_solution_hydrogens geom
_atom_sites_solution_primary direct
_atom_sites_solution_secondary difmap
_audit_creation_method SHELXL-2018/3
_audit_update_record
;
2020-06-24 deposited with the CCDC.	2020-09-16 downloaded from the CCDC.
;
_cell_angle_alpha 90
_cell_angle_beta 103.984(2)
_cell_angle_gamma 90
_cell_formula_units_Z 4
_cell_length_a 12.8681(6)
_cell_length_b 11.5859(5)
_cell_length_c 14.3384(8)
_cell_measurement_reflns_used 9992
_cell_measurement_temperature 150(2)
_cell_measurement_theta_max 32.4819
_cell_measurement_theta_min 2.3987
_cell_volume 2074.34(18)
_computing_cell_refinement 'SAINT V8.38A (Bruker, 2016)'
_computing_data_collection 'Apex3 v2018.1-0 (Bruker, 2018)'
_computing_data_reduction 'SAINT V8.38A (Bruker, 2016)'
_computing_structure_refinement
;  
SHELXL-2018/3 (Sheldrick, 2015, 2018), 
SHELXLE Rev988 (H\"ubschle et al., 2011)
;
_computing_structure_solution 'SHELXS-97 (Sheldrick, 2008)'
_diffrn_ambient_temperature 150(2)
_diffrn_detector_area_resol_mean 10.4167
_diffrn_measured_fraction_theta_full 0.996
_diffrn_measured_fraction_theta_max 0.950
_diffrn_measurement_device_type 'Bruker AXS D8 Quest CMOS diffractometer'
_diffrn_measurement_method 'omega and phi scans'
_diffrn_radiation_monochromator 'Triumph curved graphite crystal'
_diffrn_radiation_type MoK\a
_diffrn_radiation_wavelength 0.71073
_diffrn_reflns_av_R_equivalents 0.0605
_diffrn_reflns_av_unetI/netI 0.0729
_diffrn_reflns_Laue_measured_fraction_full 0.996
_diffrn_reflns_Laue_measured_fraction_max 0.950
_diffrn_reflns_limit_h_max 19
_diffrn_reflns_limit_h_min -19
_diffrn_reflns_limit_k_max 17
_diffrn_reflns_limit_k_min -15
_diffrn_reflns_limit_l_max 20
_diffrn_reflns_limit_l_min -22
_diffrn_reflns_number 32067
_diffrn_reflns_point_group_measured_fraction_full 0.996
_diffrn_reflns_point_group_measured_fraction_max 0.950
_diffrn_reflns_theta_full 25.242
_diffrn_reflns_theta_max 33.170
_diffrn_reflns_theta_min 2.288
_diffrn_source 'fine focus sealed tube X-ray source'
_diffrn_source_current '30 mA'
_diffrn_source_voltage '50 kV'
_exptl_absorpt_coefficient_mu 5.039
_exptl_absorpt_correction_T_max 0.7465
_exptl_absorpt_correction_T_min 0.4372
_exptl_absorpt_correction_type multi-scan
_exptl_absorpt_process_details
;
 SADABS 2016/2: Krause, L., Herbst-Irmer, R., Sheldrick G.M. & Stalke D.,
 J. Appl. Cryst. 48 (2015) 3-10
;
_exptl_crystal_colour colourless
_exptl_crystal_density_diffrn 1.590
_exptl_crystal_description plate
_exptl_crystal_F_000 992
_exptl_crystal_recrystallization_method 'Re-crystallisation from solvent'
_exptl_crystal_size_max 0.550
_exptl_crystal_size_mid 0.450
_exptl_crystal_size_min 0.060
_refine_diff_density_max 1.238
_refine_diff_density_min -1.196
_refine_diff_density_rms 0.187
_refine_ls_extinction_method none
_refine_ls_goodness_of_fit_ref 0.952
_refine_ls_hydrogen_treatment constr
_refine_ls_matrix_type full
_refine_ls_number_parameters 213
_refine_ls_number_reflns 7525
_refine_ls_number_restraints 0
_refine_ls_restrained_S_all 0.952
_refine_ls_R_factor_all 0.0943
_refine_ls_R_factor_gt 0.0528
_refine_ls_shift/su_max 0.000
_refine_ls_shift/su_mean 0.000
_refine_ls_structure_factor_coef Fsqd
_refine_ls_weighting_details 'w=1/[\s^2^(Fo^2^)+(0.0928P)^2^] where P=(Fo^2^+2Fc^2^)/3'
_refine_ls_weighting_scheme calc
_refine_ls_wR_factor_gt 0.1351
_refine_ls_wR_factor_ref 0.1515
_reflns_Friedel_coverage 0.000
_reflns_number_gt 4618
_reflns_number_total 7525
_reflns_threshold_expression 'I > 2\s(I)'
_cod_data_source_file d0cc05121g2.cif
_cod_data_source_block JK2517_0m
_cod_depositor_comments 'Adding full bibliography for 7127369--7127381.cif.'
_cod_original_sg_symbol_H-M 'P 21/n'
_cod_database_code 7127370
_shelx_shelxl_version_number 2018/3
_shelx_space_group_comment
;
The symmetry employed for this shelxl refinement is uniquely defined
by the following loop, which should always be used as a source of
symmetry information in preference to the above space-group names.
They are only intended as comments.
;
_shelx_estimated_absorpt_t_min 0.168
_shelx_estimated_absorpt_t_max 0.752

loop_
_space_group_symop_operation_xyz
'x, y, z'
'-x+1/2, y+1/2, -z+1/2'
'-x, -y, -z'
'x-1/2, -y-1/2, z-1/2'

loop_
_atom_site_label
_atom_site_type_symbol
_atom_site_fract_x
_atom_site_fract_y
_atom_site_fract_z
_atom_site_U_iso_or_equiv
_atom_site_adp_type
_atom_site_occupancy
_atom_site_site_symmetry_order
_atom_site_calc_flag
_atom_site_refinement_flags_posn
_atom_site_refinement_flags_adp
_atom_site_refinement_flags_occupancy
_atom_site_disorder_assembly
_atom_site_disorder_group
Br1 Br 0.05084(3) 0.28822(3) 0.00951(2) 0.03092(11) Uani 1 1 d . . . . .
Br2 Br -0.17235(3) 0.14768(3) 0.12961(3) 0.03374(11) Uani 1 1 d . . . . .
Zn1 Zn -0.00447(3) 0.23308(3) 0.14750(3) 0.02163(11) Uani 1 1 d . . . . .
N1 N 0.1141(2) 0.1469(2) 0.24610(19) 0.0198(5) Uani 1 1 d . . . . .
N2 N 0.0358(2) 0.3587(2) 0.25139(19) 0.0212(5) Uani 1 1 d . . . . .
N3 N 0.0134(2) 0.4703(2) 0.26665(19) 0.0217(5) Uani 1 1 d . . . . .
C1 C 0.0957(3) -0.0271(3) 0.1488(3) 0.0300(7) Uani 1 1 d . . . . .
H1A H 0.105404 0.013452 0.091556 0.045 Uiso 1 1 calc R U . . .
H1B H 0.019097 -0.033376 0.146162 0.045 Uiso 1 1 calc R U . . .
H1C H 0.126907 -0.104521 0.151169 0.045 Uiso 1 1 calc R U . . .
C2 C 0.1501(3) 0.0387(3) 0.2367(2) 0.0231(6) Uani 1 1 d . . . . .
C3 C 0.2360(3) -0.0052(3) 0.3061(2) 0.0250(6) Uani 1 1 d . . . . .
H3 H 0.261525 -0.080862 0.298975 0.030 Uiso 1 1 calc R U . . .
C4 C 0.2842(3) 0.0602(3) 0.3851(2) 0.0263(7) Uani 1 1 d . . . . .
H4 H 0.343374 0.030444 0.431914 0.032 Uiso 1 1 calc R U . . .
C5 C 0.2451(3) 0.1704(3) 0.3953(2) 0.0248(7) Uani 1 1 d . . . . .
H5 H 0.275982 0.216758 0.449499 0.030 Uiso 1 1 calc R U . . .
C6 C 0.1600(2) 0.2103(2) 0.3243(2) 0.0204(6) Uani 1 1 d . . . . .
C7 C 0.1150(3) 0.3271(3) 0.3263(2) 0.0215(6) Uani 1 1 d . . . . .
C8 C 0.1440(3) 0.4190(3) 0.3896(2) 0.0221(6) Uani 1 1 d . . . . .
H8 H 0.198192 0.419423 0.447876 0.026 Uiso 1 1 calc R U . . .
C9 C 0.0777(3) 0.5096(3) 0.3506(2) 0.0226(6) Uani 1 1 d . . . . .
C10 C 0.0767(3) 0.6322(3) 0.3897(3) 0.0286(7) Uani 1 1 d . . . . .
C11 C 0.1159(4) 0.7188(3) 0.3242(4) 0.0416(10) Uani 1 1 d . . . . .
H11A H 0.189276 0.699265 0.321547 0.062 Uiso 1 1 calc R U . . .
H11B H 0.114577 0.796958 0.350001 0.062 Uiso 1 1 calc R U . . .
H11C H 0.068930 0.715315 0.259325 0.062 Uiso 1 1 calc R U . . .
C12 C 0.1558(4) 0.6360(4) 0.4889(3) 0.0453(10) Uani 1 1 d . . . . .
H12A H 0.226887 0.611804 0.482834 0.068 Uiso 1 1 calc R U . . .
H12B H 0.131267 0.583822 0.532890 0.068 Uiso 1 1 calc R U . . .
H12C H 0.159817 0.714903 0.514173 0.068 Uiso 1 1 calc R U . . .
C13 C -0.0345(3) 0.6664(3) 0.4004(3) 0.0384(9) Uani 1 1 d . . . . .
H13A H -0.083696 0.671956 0.336622 0.058 Uiso 1 1 calc R U . . .
H13B H -0.030413 0.741201 0.432873 0.058 Uiso 1 1 calc R U . . .
H13C H -0.060717 0.607830 0.438413 0.058 Uiso 1 1 calc R U . . .
C14 C -0.0713(3) 0.5260(3) 0.1939(2) 0.0293(7) Uani 1 1 d . . . . .
H14A H -0.059295 0.509799 0.129548 0.035 Uiso 1 1 calc R U . . .
H14B H -0.066376 0.610616 0.203916 0.035 Uiso 1 1 calc R U . . .
C15 C -0.1833(3) 0.4864(3) 0.1961(3) 0.0315(8) Uani 1 1 d . . . . .
H15A H -0.193079 0.493532 0.262229 0.038 Uiso 1 1 calc R U . . .
H15B H -0.192458 0.404230 0.176973 0.038 Uiso 1 1 calc R U . . .
C16 C -0.2671(3) 0.5590(4) 0.1279(3) 0.0411(9) Uani 1 1 d . . . . .
H16A H -0.249559 0.562051 0.064405 0.049 Uiso 1 1 calc R U . . .
H16B H -0.264588 0.638813 0.152974 0.049 Uiso 1 1 calc R U . . .
C17 C -0.3803(4) 0.5116(5) 0.1151(4) 0.0657(15) Uani 1 1 d . . . . .
H17A H -0.432123 0.567920 0.079995 0.099 Uiso 1 1 calc R U . . .
H17B H -0.394345 0.497385 0.178334 0.099 Uiso 1 1 calc R U . . .
H17C H -0.387282 0.439228 0.078816 0.099 Uiso 1 1 calc R U . . .

loop_
_atom_site_aniso_label
_atom_site_aniso_U_11
_atom_site_aniso_U_22
_atom_site_aniso_U_33
_atom_site_aniso_U_23
_atom_site_aniso_U_13
_atom_site_aniso_U_12
Br1 0.0342(2) 0.0349(2) 0.02333(18) 0.00338(13) 0.00642(15) -0.00555(14)
Br2 0.02231(17) 0.0459(2) 0.0294(2) 0.00380(15) -0.00076(14) -0.01017(14)
Zn1 0.01898(18) 0.02417(19) 0.01871(19) 0.00041(13) -0.00135(14) -0.00152(14)
N1 0.0182(12) 0.0189(12) 0.0206(13) -0.0001(10) 0.0012(10) -0.0007(10)
N2 0.0224(13) 0.0189(12) 0.0213(13) 0.0019(10) 0.0036(10) 0.0040(10)
N3 0.0221(13) 0.0193(12) 0.0226(13) 0.0037(10) 0.0035(10) 0.0028(10)
C1 0.0290(17) 0.0260(16) 0.0320(18) -0.0053(14) 0.0018(14) -0.0012(13)
C2 0.0232(15) 0.0215(14) 0.0242(15) -0.0004(12) 0.0052(12) -0.0019(12)
C3 0.0280(16) 0.0190(14) 0.0267(16) 0.0020(12) 0.0040(13) 0.0021(13)
C4 0.0254(16) 0.0229(15) 0.0269(16) 0.0049(13) -0.0005(13) 0.0038(13)
C5 0.0267(16) 0.0250(16) 0.0195(15) 0.0005(12) -0.0006(13) 0.0021(13)
C6 0.0189(14) 0.0192(14) 0.0228(15) 0.0019(11) 0.0046(12) -0.0017(11)
C7 0.0217(14) 0.0215(14) 0.0203(15) 0.0024(12) 0.0034(12) 0.0014(12)
C8 0.0239(15) 0.0210(14) 0.0192(14) -0.0024(11) 0.0013(12) -0.0017(12)
C9 0.0217(15) 0.0221(15) 0.0247(16) -0.0003(12) 0.0071(12) -0.0020(12)
C10 0.0292(17) 0.0196(15) 0.0385(19) -0.0021(13) 0.0107(15) 0.0014(13)
C11 0.040(2) 0.0239(17) 0.067(3) 0.0022(17) 0.025(2) -0.0035(15)
C12 0.053(3) 0.0312(19) 0.049(3) -0.0188(18) 0.007(2) -0.0042(18)
C13 0.036(2) 0.0292(18) 0.055(2) -0.0098(17) 0.0203(19) -0.0015(16)
C14 0.0332(18) 0.0274(16) 0.0249(17) 0.0069(13) 0.0024(14) 0.0096(14)
C15 0.0289(18) 0.0284(17) 0.0331(19) 0.0006(14) -0.0006(15) 0.0057(14)
C16 0.038(2) 0.047(2) 0.031(2) -0.0036(17) -0.0051(16) 0.0174(18)
C17 0.032(2) 0.068(3) 0.080(4) -0.017(3) -0.018(2) 0.009(2)

loop_
_atom_type_symbol
_atom_type_description
_atom_type_scat_dispersion_real
_atom_type_scat_dispersion_imag
_atom_type_scat_source
C C 0.0033 0.0016 'International Tables Vol C Tables 4.2.6.8 and 6.1.1.4'
H H 0.0000 0.0000 'International Tables Vol C Tables 4.2.6.8 and 6.1.1.4'
N N 0.0061 0.0033 'International Tables Vol C Tables 4.2.6.8 and 6.1.1.4'
Zn Zn 0.2839 1.4301 'International Tables Vol C Tables 4.2.6.8 and 6.1.1.4'
Br Br -0.2901 2.4595 'International Tables Vol C Tables 4.2.6.8 and 6.1.1.4'

loop_
_geom_angle_atom_site_label_1
_geom_angle_atom_site_label_2
_geom_angle_atom_site_label_3
_geom_angle
_geom_angle_site_symmetry_1
_geom_angle_site_symmetry_3
_geom_angle_publ_flag
N2 Zn1 N1 80.30(10) . . ?
N2 Zn1 Br2 116.37(8) . . ?
N1 Zn1 Br2 112.38(7) . . ?
N2 Zn1 Br1 110.08(7) . . ?
N1 Zn1 Br1 112.54(7) . . ?
Br2 Zn1 Br1 118.951(19) . . ?
C6 N1 C2 119.6(3) . . ?
C6 N1 Zn1 114.01(19) . . ?
C2 N1 Zn1 126.3(2) . . ?
C7 N2 N3 106.4(3) . . ?
C7 N2 Zn1 113.4(2) . . ?
N3 N2 Zn1 140.0(2) . . ?
N2 N3 C9 110.7(2) . . ?
N2 N3 C14 117.2(3) . . ?
C9 N3 C14 132.0(3) . . ?
C2 C1 H1A 109.5 . . ?
C2 C1 H1B 109.5 . . ?
H1A C1 H1B 109.5 . . ?
C2 C1 H1C 109.5 . . ?
H1A C1 H1C 109.5 . . ?
H1B C1 H1C 109.5 . . ?
N1 C2 C3 119.9(3) . . ?
N1 C2 C1 117.0(3) . . ?
C3 C2 C1 123.1(3) . . ?
C4 C3 C2 120.6(3) . . ?
C4 C3 H3 119.7 . . ?
C2 C3 H3 119.7 . . ?
C3 C4 C5 119.2(3) . . ?
C3 C4 H4 120.4 . . ?
C5 C4 H4 120.4 . . ?
C6 C5 C4 118.1(3) . . ?
C6 C5 H5 120.9 . . ?
C4 C5 H5 120.9 . . ?
N1 C6 C5 122.6(3) . . ?
N1 C6 C7 114.8(3) . . ?
C5 C6 C7 122.5(3) . . ?
N2 C7 C8 110.2(3) . . ?
N2 C7 C6 117.5(3) . . ?
C8 C7 C6 132.1(3) . . ?
C9 C8 C7 105.9(3) . . ?
C9 C8 H8 127.0 . . ?
C7 C8 H8 127.0 . . ?
N3 C9 C8 106.7(3) . . ?
N3 C9 C10 125.3(3) . . ?
C8 C9 C10 128.0(3) . . ?
C13 C10 C9 111.7(3) . . ?
C13 C10 C12 109.1(3) . . ?
C9 C10 C12 107.7(3) . . ?
C13 C10 C11 110.2(3) . . ?
C9 C10 C11 110.4(3) . . ?
C12 C10 C11 107.7(3) . . ?
C10 C11 H11A 109.5 . . ?
C10 C11 H11B 109.5 . . ?
H11A C11 H11B 109.5 . . ?
C10 C11 H11C 109.5 . . ?
H11A C11 H11C 109.5 . . ?
H11B C11 H11C 109.5 . . ?
C10 C12 H12A 109.5 . . ?
C10 C12 H12B 109.5 . . ?
H12A C12 H12B 109.5 . . ?
C10 C12 H12C 109.5 . . ?
H12A C12 H12C 109.5 . . ?
H12B C12 H12C 109.5 . . ?
C10 C13 H13A 109.5 . . ?
C10 C13 H13B 109.5 . . ?
H13A C13 H13B 109.5 . . ?
C10 C13 H13C 109.5 . . ?
H13A C13 H13C 109.5 . . ?
H13B C13 H13C 109.5 . . ?
N3 C14 C15 113.5(3) . . ?
N3 C14 H14A 108.9 . . ?
C15 C14 H14A 108.9 . . ?
N3 C14 H14B 108.9 . . ?
C15 C14 H14B 108.9 . . ?
H14A C14 H14B 107.7 . . ?
C14 C15 C16 110.4(3) . . ?
C14 C15 H15A 109.6 . . ?
C16 C15 H15A 109.6 . . ?
C14 C15 H15B 109.6 . . ?
C16 C15 H15B 109.6 . . ?
H15A C15 H15B 108.1 . . ?
C15 C16 C17 112.7(4) . . ?
C15 C16 H16A 109.0 . . ?
C17 C16 H16A 109.0 . . ?
C15 C16 H16B 109.0 . . ?
C17 C16 H16B 109.0 . . ?
H16A C16 H16B 107.8 . . ?
C16 C17 H17A 109.5 . . ?
C16 C17 H17B 109.5 . . ?
H17A C17 H17B 109.5 . . ?
C16 C17 H17C 109.5 . . ?
H17A C17 H17C 109.5 . . ?
H17B C17 H17C 109.5 . . ?

loop_
_geom_bond_atom_site_label_1
_geom_bond_atom_site_label_2
_geom_bond_distance
_geom_bond_site_symmetry_2
_geom_bond_publ_flag
Br1 Zn1 2.3473(5) . ?
Br2 Zn1 2.3332(5) . ?
Zn1 N2 2.057(3) . ?
Zn1 N1 2.070(3) . ?
N1 C6 1.351(4) . ?
N1 C2 1.355(4) . ?
N2 C7 1.340(4) . ?
N2 N3 1.354(4) . ?
N3 C9 1.364(4) . ?
N3 C14 1.464(4) . ?
C1 C2 1.493(5) . ?
C1 H1A 0.9800 . ?
C1 H1B 0.9800 . ?
C1 H1C 0.9800 . ?
C2 C3 1.392(5) . ?
C3 C4 1.379(5) . ?
C3 H3 0.9500 . ?
C4 C5 1.393(5) . ?
C4 H4 0.9500 . ?
C5 C6 1.382(4) . ?
C5 H5 0.9500 . ?
C6 C7 1.475(4) . ?
C7 C8 1.391(4) . ?
C8 C9 1.383(4) . ?
C8 H8 0.9500 . ?
C9 C10 1.528(4) . ?
C10 C13 1.528(5) . ?
C10 C12 1.537(6) . ?
C10 C11 1.541(5) . ?
C11 H11A 0.9800 . ?
C11 H11B 0.9800 . ?
C11 H11C 0.9800 . ?
C12 H12A 0.9800 . ?
C12 H12B 0.9800 . ?
C12 H12C 0.9800 . ?
C13 H13A 0.9800 . ?
C13 H13B 0.9800 . ?
C13 H13C 0.9800 . ?
C14 C15 1.520(5) . ?
C14 H14A 0.9900 . ?
C14 H14B 0.9900 . ?
C15 C16 1.522(5) . ?
C15 H15A 0.9900 . ?
C15 H15B 0.9900 . ?
C16 C17 1.526(7) . ?
C16 H16A 0.9900 . ?
C16 H16B 0.9900 . ?
C17 H17A 0.9800 . ?
C17 H17B 0.9800 . ?
C17 H17C 0.9800 . ?

loop_
_geom_torsion_atom_site_label_1
_geom_torsion_atom_site_label_2
_geom_torsion_atom_site_label_3
_geom_torsion_atom_site_label_4
_geom_torsion
_geom_torsion_site_symmetry_1
_geom_torsion_site_symmetry_2
_geom_torsion_site_symmetry_3
_geom_torsion_site_symmetry_4
_geom_torsion_publ_flag
C7 N2 N3 C9 0.0(3) . . . . ?
Zn1 N2 N3 C9 -173.5(2) . . . . ?
C7 N2 N3 C14 179.8(3) . . . . ?
Zn1 N2 N3 C14 6.3(5) . . . . ?
C6 N1 C2 C3 -1.8(4) . . . . ?
Zn1 N1 C2 C3 175.4(2) . . . . ?
C6 N1 C2 C1 179.7(3) . . . . ?
Zn1 N1 C2 C1 -3.1(4) . . . . ?
N1 C2 C3 C4 0.6(5) . . . . ?
C1 C2 C3 C4 179.0(3) . . . . ?
C2 C3 C4 C5 0.8(5) . . . . ?
C3 C4 C5 C6 -1.1(5) . . . . ?
C2 N1 C6 C5 1.6(4) . . . . ?
Zn1 N1 C6 C5 -175.9(2) . . . . ?
C2 N1 C6 C7 179.4(3) . . . . ?
Zn1 N1 C6 C7 1.8(3) . . . . ?
C4 C5 C6 N1 -0.1(5) . . . . ?
C4 C5 C6 C7 -177.7(3) . . . . ?
N3 N2 C7 C8 -0.3(3) . . . . ?
Zn1 N2 C7 C8 175.1(2) . . . . ?
N3 N2 C7 C6 -176.0(3) . . . . ?
Zn1 N2 C7 C6 -0.6(3) . . . . ?
N1 C6 C7 N2 -0.8(4) . . . . ?
C5 C6 C7 N2 176.9(3) . . . . ?
N1 C6 C7 C8 -175.4(3) . . . . ?
C5 C6 C7 C8 2.4(5) . . . . ?
N2 C7 C8 C9 0.5(4) . . . . ?
C6 C7 C8 C9 175.3(3) . . . . ?
N2 N3 C9 C8 0.3(3) . . . . ?
C14 N3 C9 C8 -179.4(3) . . . . ?
N2 N3 C9 C10 178.5(3) . . . . ?
C14 N3 C9 C10 -1.2(5) . . . . ?
C7 C8 C9 N3 -0.5(3) . . . . ?
C7 C8 C9 C10 -178.7(3) . . . . ?
N3 C9 C10 C13 56.2(4) . . . . ?
C8 C9 C10 C13 -125.9(4) . . . . ?
N3 C9 C10 C12 176.0(3) . . . . ?
C8 C9 C10 C12 -6.2(5) . . . . ?
N3 C9 C10 C11 -66.7(4) . . . . ?
C8 C9 C10 C11 111.1(4) . . . . ?
N2 N3 C14 C15 73.8(4) . . . . ?
C9 N3 C14 C15 -106.4(4) . . . . ?
N3 C14 C15 C16 172.6(3) . . . . ?
C14 C15 C16 C17 171.1(4) . . . . ?
